data_7017533
loop_
_publ_author_name
'Hosler, Erik R.'
'Herbst, Robert W.'
'Maroney, Michael J.'
'Chohan, Balwant S.'

_publ_section_title
;
 Exhaustive oxidation of a nickel dithiolate complex: some mechanistic
 insights en route to sulfate formation.
;
_journal_issue 3
_journal_name_full 'Dalton transactions (Cambridge, England : 2003)'
_journal_page_first 804
_journal_page_last 816
_journal_paper_doi 10.1039/c1dt11032b
_journal_volume 41
_journal_year 2012
_chemical_formula_sum 'C12 H29 N3 Ni O8 S2'
_chemical_formula_weight 466.21
_chemical_name_systematic
;
?
;
_space_group_IT_number 14
_symmetry_space_group_name_Hall '-P 2ybc'
_symmetry_space_group_name_H-M 'P 1 21/c 1'
_atom_sites_solution_hydrogens geom
_atom_sites_solution_primary direct
_atom_sites_solution_secondary difmap
_audit_creation_method SHELXL
_cell_angle_alpha 90.00
_cell_angle_beta 105.28(2)
_cell_angle_gamma 90.00
_cell_formula_units_Z 4
_cell_length_a 10.453(3)
_cell_length_b 14.741(3)
_cell_length_c 13.011(4)
_cell_measurement_temperature 293(2)
_cell_volume 1934.0(9)
_computing_structure_refinement 'SHELXL-93 (Sheldrick, 1993)'
_computing_structure_solution 'SHELXS-86 (Sheldrick, 1990)'
_diffrn_ambient_temperature 293(2)
_diffrn_radiation_monochromator graphite
_diffrn_radiation_source 'fine-focus sealed tube'
_diffrn_radiation_type MoK\a
_diffrn_radiation_wavelength 0.71073
_diffrn_reflns_av_R_equivalents 0.0000
_diffrn_reflns_av_sigmaI/netI 0.0611
_diffrn_reflns_limit_h_max 11
_diffrn_reflns_limit_h_min 0
_diffrn_reflns_limit_k_max 15
_diffrn_reflns_limit_k_min 0
_diffrn_reflns_limit_l_max 13
_diffrn_reflns_limit_l_min -13
_diffrn_reflns_number 2353
_diffrn_reflns_theta_max 21.97
_diffrn_reflns_theta_min 2.02
_exptl_absorpt_coefficient_mu 1.263
_exptl_crystal_density_diffrn 1.601
_exptl_crystal_F_000 984
_exptl_crystal_size_max 0.30
_exptl_crystal_size_mid 0.25
_exptl_crystal_size_min 0.10
_refine_diff_density_max 0.395
_refine_diff_density_min -0.659
_refine_diff_density_rms 0.092
_refine_ls_extinction_method none
_refine_ls_goodness_of_fit_all 1.115
_refine_ls_goodness_of_fit_obs 1.189
_refine_ls_matrix_type full
_refine_ls_number_parameters 235
_refine_ls_number_reflns 2106
_refine_ls_number_restraints 0
_refine_ls_restrained_S_all 1.176
_refine_ls_restrained_S_obs 1.189
_refine_ls_R_factor_all 0.0955
_refine_ls_R_factor_obs 0.0482
_refine_ls_shift/esd_max -0.001
_refine_ls_shift/esd_mean 0.000
_refine_ls_structure_factor_coef Fsqd
_refine_ls_weighting_details 'w=1/[\s^2^(Fo^2^)+(0.0684P)^2^+3.4511P] where P=(Fo^2^+2Fc^2^)/3'
_refine_ls_weighting_scheme calc
_refine_ls_wR_factor_all 0.1464
_refine_ls_wR_factor_obs 0.1191
_reflns_number_observed 1596
_reflns_number_total 2353
_reflns_observed_criterion >2sigma(I)
_cod_data_source_file c1dt11032b.txt
_cod_data_source_block bc25
_cod_depositor_comments
;
The following automatic conversions were performed:

'_refine_ls_weighting_scheme' value 'calc
w=1/[\s^2^(Fo^2^)+(0.0684P)^2^+3.4511P] where P=(Fo^2^+2Fc^2^)/3' was
changed to 'calc'. New tag '_refine_ls_weighting_details' was
created. The value of the new tag was set to
'w=1/[\s^2^(Fo^2^)+(0.0684P)^2^+3.4511P] where P=(Fo^2^+2Fc^2^)/3'.

Automatic conversion script
Id: cif_fix_values 3143 2015-03-26 13:38:13Z robertas 
;
_cod_database_code 7017533

loop_
_symmetry_equiv_pos_as_xyz
'x, y, z'
'-x, y+1/2, -z+1/2'
'-x, -y, -z'
'x, -y-1/2, z-1/2'

loop_
_atom_site_aniso_label
_atom_site_aniso_U_11
_atom_site_aniso_U_22
_atom_site_aniso_U_33
_atom_site_aniso_U_23
_atom_site_aniso_U_13
_atom_site_aniso_U_12
Ni 0.0220(5) 0.0259(5) 0.0279(5) 0.0007(4) -0.0005(4) 0.0012(4)
S1 0.0348(11) 0.0396(12) 0.0452(12) 0.0003(9) 0.0164(9) -0.0030(9)
S2 0.0293(11) 0.0337(12) 0.0496(13) -0.0035(9) 0.0070(9) -0.0077(8)
O1 0.027(3) 0.038(3) 0.066(4) 0.013(3) 0.016(3) 0.002(2)
O2 0.027(3) 0.054(4) 0.105(5) 0.000(3) 0.010(3) 0.006(3)
O3 0.102(5) 0.070(4) 0.053(4) -0.015(3) 0.025(4) -0.012(4)
O4 0.021(3) 0.029(3) 0.052(3) 0.008(2) 0.007(2) -0.002(2)
O5 0.066(4) 0.046(4) 0.071(4) 0.012(3) 0.020(3) -0.008(3)
O6 0.052(4) 0.064(4) 0.057(4) -0.024(3) 0.009(3) -0.015(3)
O7 0.046(3) 0.036(3) 0.033(3) -0.001(3) 0.000(2) 0.006(2)
O1W 0.034(3) 0.033(3) 0.030(3) 0.000(2) -0.003(2) 0.000(2)
N1 0.039(4) 0.029(3) 0.032(3) 0.000(3) -0.001(3) -0.005(3)
N2 0.026(3) 0.030(3) 0.039(4) -0.005(3) -0.003(3) 0.004(3)
N3 0.054(4) 0.034(4) 0.021(3) -0.001(3) 0.001(3) 0.002(3)
C1 0.046(5) 0.042(5) 0.066(6) 0.007(4) 0.021(4) -0.013(4)
C2 0.043(5) 0.039(5) 0.062(6) 0.016(4) 0.013(4) -0.005(4)
C3 0.063(6) 0.028(4) 0.038(5) 0.009(4) -0.007(4) 0.001(4)
C4 0.047(5) 0.039(5) 0.055(5) 0.008(4) -0.006(4) 0.015(4)
C5 0.032(4) 0.047(5) 0.051(5) 0.006(4) -0.005(4) 0.016(4)
C6 0.022(4) 0.045(5) 0.064(6) -0.001(4) -0.002(4) 0.003(4)
C7 0.025(4) 0.049(5) 0.063(5) -0.015(4) 0.013(4) -0.009(4)
C8 0.055(6) 0.030(4) 0.063(6) 0.000(4) 0.004(4) -0.009(4)
C9 0.041(5) 0.053(5) 0.049(5) -0.010(4) 0.012(4) 0.010(4)
C10 0.035(5) 0.040(5) 0.046(6) 0.008(4) 0.005(4) 0.005(4)
C11 0.153(11) 0.054(6) 0.040(5) 0.001(5) -0.008(6) 0.025(7)
C12 0.080(7) 0.053(6) 0.052(6) -0.017(5) 0.001(5) 0.002(5)

loop_
_atom_site_label
_atom_site_type_symbol
_atom_site_fract_x
_atom_site_fract_y
_atom_site_fract_z
_atom_site_U_iso_or_equiv
_atom_site_thermal_displace_type
_atom_site_occupancy
_atom_site_calc_flag
_atom_site_refinement_flags
Ni Ni 0.64586(8) 0.41780(6) 0.16479(7) 0.0266(3) Uani 1 d .
S1 S 0.3630(2) 0.45974(13) 0.2176(2) 0.0388(5) Uani 1 d .
S2 S 0.8027(2) 0.60746(12) 0.1374(2) 0.0382(5) Uani 1 d .
O1 O 0.4642(5) 0.4772(3) 0.1602(4) 0.0427(14) Uani 1 d .
O2 O 0.2383(5) 0.4994(4) 0.1620(5) 0.063(2) Uani 1 d .
O3 O 0.4087(7) 0.4854(4) 0.3276(5) 0.074(2) Uani 1 d .
O4 O 0.6829(4) 0.5521(3) 0.1257(4) 0.0347(12) Uani 1 d .
O5 O 0.7815(6) 0.6786(4) 0.0597(5) 0.061(2) Uani 1 d .
O6 O 0.8573(5) 0.6374(4) 0.2451(4) 0.059(2) Uani 1 d .
O7 O 0.7224(5) 0.4380(4) 0.3240(4) 0.0401(13) Uani 1 d .
O1W O 0.5661(4) 0.3977(3) 0.0012(3) 0.0346(12) Uani 1 d .
N1 N 0.5771(6) 0.2871(4) 0.2047(4) 0.035(2) Uani 1 d .
N2 N 0.8414(5) 0.3741(4) 0.1559(5) 0.0337(15) Uani 1 d .
N3 N 0.7819(6) 0.5269(4) 0.4689(4) 0.038(2) Uani 1 d .
C1 C 0.3460(8) 0.3414(5) 0.2125(7) 0.050(2) Uani 1 d .
H1A H 0.2787(8) 0.3238(5) 0.2476(7) 0.061 Uiso 1 calc R
H1B H 0.3163(8) 0.3224(5) 0.1386(7) 0.061 Uiso 1 calc R
C2 C 0.4745(8) 0.2931(5) 0.2652(7) 0.048(2) Uani 1 d .
H2A H 0.5140(8) 0.3234(5) 0.3323(7) 0.058 Uiso 1 calc R
H2B H 0.4528(8) 0.2318(5) 0.2820(7) 0.058 Uiso 1 calc R
C3 C 0.6888(8) 0.2353(5) 0.2768(6) 0.047(2) Uani 1 d .
H3A H 0.7156(8) 0.2669(5) 0.3445(6) 0.056 Uiso 1 calc R
H3B H 0.6557(8) 0.1762(5) 0.2902(6) 0.056 Uiso 1 calc R
C4 C 0.8090(8) 0.2218(5) 0.2364(7) 0.051(2) Uani 1 d .
H4A H 0.7803(8) 0.2008(5) 0.1632(7) 0.061 Uiso 1 calc R
H4B H 0.8627(8) 0.1742(5) 0.2780(7) 0.061 Uiso 1 calc R
C5 C 0.8949(7) 0.3047(5) 0.2400(6) 0.046(2) Uani 1 d .
H5A H 0.9079(7) 0.3332(5) 0.3092(6) 0.056 Uiso 1 calc R
H5B H 0.9812(7) 0.2853(5) 0.2337(6) 0.056 Uiso 1 calc R
C6 C 0.9423(7) 0.4486(5) 0.1807(7) 0.046(2) Uani 1 d .
H6A H 1.0276(7) 0.4230(5) 0.1800(7) 0.055 Uiso 1 calc R
H6B H 0.9493(7) 0.4694(5) 0.2527(7) 0.055 Uiso 1 calc R
C7 C 0.9174(7) 0.5308(5) 0.1075(7) 0.046(2) Uani 1 d .
H7A H 0.8842(7) 0.5105(5) 0.0344(7) 0.055 Uiso 1 calc R
H7B H 1.0007(7) 0.5620(5) 0.1133(7) 0.055 Uiso 1 calc R
C8 C 0.5235(8) 0.2294(5) 0.1075(6) 0.052(2) Uani 1 d .
H8A H 0.5885(8) 0.2249(5) 0.0677(6) 0.077 Uiso 1 calc R
H8B H 0.4442(8) 0.2566(5) 0.0639(6) 0.077 Uiso 1 calc R
H8C H 0.5035(8) 0.1699(5) 0.1290(6) 0.077 Uiso 1 calc R
C9 C 0.8450(8) 0.3356(5) 0.0512(6) 0.048(2) Uani 1 d .
H9A H 0.8109(8) 0.3793(5) -0.0039(6) 0.072 Uiso 1 calc R
H9B H 0.7916(8) 0.2817(5) 0.0374(6) 0.072 Uiso 1 calc R
H9C H 0.9348(8) 0.3208(5) 0.0523(6) 0.072 Uiso 1 calc R
C10 C 0.7259(7) 0.5130(6) 0.3683(6) 0.042(2) Uani 1 d .
H10 H 0.6861(7) 0.5620(6) 0.3271(6) 0.050 Uiso 1 calc R
C11 C 0.8382(12) 0.4524(6) 0.5392(7) 0.089(4) Uani 1 d .
H11A H 0.8750(12) 0.4751(6) 0.6100(7) 0.133 Uiso 1 calc R
H11B H 0.9068(12) 0.4238(6) 0.5141(7) 0.133 Uiso 1 calc R
H11C H 0.7701(12) 0.4089(6) 0.5400(7) 0.133 Uiso 1 calc R
C12 C 0.7913(10) 0.6164(6) 0.5148(7) 0.065(3) Uani 1 d .
H12A H 0.8355(10) 0.6131(6) 0.5894(7) 0.097 Uiso 1 calc R
H12B H 0.7038(10) 0.6408(6) 0.5057(7) 0.097 Uiso 1 calc R
H12C H 0.8407(10) 0.6551(6) 0.4799(7) 0.097 Uiso 1 calc R

loop_
_atom_type_symbol
_atom_type_description
_atom_type_scat_dispersion_real
_atom_type_scat_dispersion_imag
_atom_type_scat_source
C C 0.0033 0.0016 'International Tables Vol C Tables 4.2.6.8 and 6.1.1.4'
H H 0.0000 0.0000 'International Tables Vol C Tables 4.2.6.8 and 6.1.1.4'
N N 0.0061 0.0033 'International Tables Vol C Tables 4.2.6.8 and 6.1.1.4'
O O 0.0106 0.0060 'International Tables Vol C Tables 4.2.6.8 and 6.1.1.4'
S S 0.1246 0.1234 'International Tables Vol C Tables 4.2.6.8 and 6.1.1.4'
Ni Ni 0.3393 1.1124 'International Tables Vol C Tables 4.2.6.8 and 6.1.1.4'

loop_
_geom_angle_atom_site_label_1
_geom_angle_atom_site_label_2
_geom_angle_atom_site_label_3
_geom_angle
O7 Ni O1 94.5(2)
O7 Ni O1W 179.6(2)
O1 Ni O1W 85.1(2)
O7 Ni O4 93.5(2)
O1 Ni O4 79.7(2)
O1W Ni O4 86.4(2)
O7 Ni N1 87.3(2)
O1 Ni N1 91.3(2)
O1W Ni N1 92.9(2)
O4 Ni N1 171.1(2)
O7 Ni N2 88.5(2)
O1 Ni N2 171.1(2)
O1W Ni N2 91.8(2)
O4 Ni N2 91.7(2)
N1 Ni N2 97.2(2)
O3 S1 O2 114.4(4)
O3 S1 O1 111.4(4)
O2 S1 O1 110.6(3)
O3 S1 C1 107.7(4)
O2 S1 C1 108.5(4)
O1 S1 C1 103.6(4)
O5 S2 O6 114.3(4)
O5 S2 O4 111.3(3)
O6 S2 O4 112.4(3)
O5 S2 C7 107.5(4)
O6 S2 C7 107.1(4)
O4 S2 C7 103.4(3)
S1 O1 Ni 133.3(3)
S2 O4 Ni 134.7(3)
C10 O7 Ni 123.9(5)
C2 N1 C3 104.5(6)
C2 N1 C8 108.4(6)
C3 N1 C8 107.1(6)
C2 N1 Ni 113.9(4)
C3 N1 Ni 110.5(4)
C8 N1 Ni 112.0(4)
C9 N2 C5 108.4(6)
C9 N2 C6 106.9(6)
C5 N2 C6 103.7(5)
C9 N2 Ni 114.4(4)
C5 N2 Ni 109.8(5)
C6 N2 Ni 112.9(4)
C10 N3 C12 121.6(7)
C10 N3 C11 121.0(7)
C12 N3 C11 117.4(6)
C2 C1 S1 112.4(6)
N1 C2 C1 117.6(7)
C4 C3 N1 115.8(6)
C3 C4 C5 115.4(7)
N2 C5 C4 115.2(6)
N2 C6 C7 117.0(6)
C6 C7 S2 112.7(6)
O7 C10 N3 123.9(7)

loop_
_geom_bond_atom_site_label_1
_geom_bond_atom_site_label_2
_geom_bond_distance
Ni O7 2.036(5)
Ni O1 2.078(5)
Ni O1W 2.093(4)
Ni O4 2.105(5)
Ni N1 2.167(6)
Ni N2 2.175(6)
S1 O3 1.435(6)
S1 O2 1.437(6)
S1 O1 1.470(5)
S1 C1 1.753(8)
S2 O5 1.433(6)
S2 O6 1.435(5)
S2 O4 1.469(5)
S2 C7 1.764(8)
O7 C10 1.242(9)
N1 C2 1.491(9)
N1 C3 1.499(9)
N1 C8 1.505(9)
N2 C9 1.486(9)
N2 C5 1.495(9)
N2 C6 1.498(9)
N3 C10 1.302(9)
N3 C12 1.441(10)
N3 C11 1.451(10)
C1 C2 1.515(11)
C3 C4 1.498(11)
C4 C5 1.510(11)
C6 C7 1.521(11)
